data_1550588
loop_
_publ_author_name
'El-Hiti, Gamal A'
'Abdel-Wahab, Bakr F.'
'Yousif, Emad'
'Alotaibi, Mohammad Hayal'
'Hegazy, Amany S.'
'Kariuki, Benson M.'

_publ_section_title
;
 5-[(4-Chlorophenyl)diazenyl]-2-[5-(4-fluorophenyl)-3-(furan-2-yl)-4,5-dihydro-1<i>H</i>-pyrazol-1-yl]-4-methylthiazole
;
_journal_coeditor_code HB4284
_journal_issue 2
_journal_name_full IUCrData
_journal_page_first x190211
_journal_paper_doi 10.1107/S2414314619002116
_journal_volume 4
_journal_year 2019
_chemical_formula_moiety 'C23 H17 Cl F N5 O S'
_chemical_formula_sum 'C23 H17 Cl F N5 O S'
_chemical_formula_weight 465.92
_chemical_name_systematic
5-[(4-Chlorophenyl)diazenyl]-2-[5-(4-fluorophenyl)-3-(furan-2-yl)-4,5-dihydro-1<i>H</i>-pyrazol-1-yl]-4-methylthiazole
_space_group_crystal_system monoclinic
_space_group_IT_number 14
_space_group_name_Hall '-P 2ybc'
_space_group_name_H-M_alt 'P 1 21/c 1'
_symmetry_space_group_name_Hall '-P 2ybc'
_symmetry_space_group_name_H-M 'P 1 21/c 1'
_atom_sites_solution_hydrogens geom
_atom_sites_solution_primary direct
_audit_creation_method SHELXL-2018/1
_cell_angle_alpha 90
_cell_angle_beta 98.293(4)
_cell_angle_gamma 90
_cell_formula_units_Z 4
_cell_length_a 5.2879(3)
_cell_length_b 26.3742(10)
_cell_length_c 15.7872(7)
_cell_measurement_reflns_used 6690
_cell_measurement_temperature 298(2)
_cell_measurement_theta_max 28.7760
_cell_measurement_theta_min 4.1720
_cell_volume 2178.73(18)
_computing_cell_refinement
;
CrysAlis PRO (Rigaku OD, 2015)
;
_computing_data_collection
;
CrysAlis PRO (Rigaku OD, 2015)
;
_computing_data_reduction
;
CrysAlis PRO (Rigaku OD, 2015)
;
_computing_molecular_graphics
;
ORTEP-3 for Windows and WinGX (Farrugia, 2012)
;
_computing_publication_material
;
<i>CHEMDRAW Ultra</i> (Cambridge Soft, 2001)
;
_computing_structure_refinement
;
SHELXL2018 (Sheldrick, 2015)
;
_computing_structure_solution
;
SHELXS97 (Sheldrick, 2008)
;
_diffrn_ambient_temperature 298(2)
_diffrn_measured_fraction_theta_full 0.998
_diffrn_measured_fraction_theta_max 0.893
_diffrn_measurement_device_type 'Rigaku Oxford Diffraction SuperNova, Dual, Cu at zero, Atlas'
_diffrn_measurement_method '\w scans'
_diffrn_radiation_type MoK\a
_diffrn_radiation_wavelength 0.71073
_diffrn_reflns_av_R_equivalents 0.0279
_diffrn_reflns_av_unetI/netI 0.0261
_diffrn_reflns_limit_h_max 6
_diffrn_reflns_limit_h_min -6
_diffrn_reflns_limit_k_max 36
_diffrn_reflns_limit_k_min -33
_diffrn_reflns_limit_l_max 21
_diffrn_reflns_limit_l_min -18
_diffrn_reflns_number 21057
_diffrn_reflns_theta_full 25.242
_diffrn_reflns_theta_max 29.690
_diffrn_reflns_theta_min 3.489
_diffrn_standards_decay_% 0
_diffrn_standards_interval_count 0
_diffrn_standards_interval_time 0
_diffrn_standards_number 0
_exptl_absorpt_coefficient_mu 0.306
_exptl_absorpt_correction_T_max 0.997
_exptl_absorpt_correction_T_min 0.993
_exptl_absorpt_correction_type gaussian
_exptl_absorpt_process_details
;
(CrysAlisPro; Rigaku OD, 2015)
;
_exptl_crystal_colour colourless
_exptl_crystal_density_diffrn 1.420
_exptl_crystal_description needle
_exptl_crystal_F_000 960
_exptl_crystal_size_max 0.488
_exptl_crystal_size_mid 0.161
_exptl_crystal_size_min 0.145
_refine_diff_density_max 0.162
_refine_diff_density_min -0.310
_refine_ls_extinction_method none
_refine_ls_goodness_of_fit_ref 1.035
_refine_ls_hydrogen_treatment constr
_refine_ls_matrix_type full
_refine_ls_number_parameters 290
_refine_ls_number_reflns 5523
_refine_ls_number_restraints 0
_refine_ls_restrained_S_all 1.035
_refine_ls_R_factor_all 0.0621
_refine_ls_R_factor_gt 0.0424
_refine_ls_shift/su_max 0.000
_refine_ls_shift/su_mean 0.000
_refine_ls_structure_factor_coef Fsqd
_refine_ls_weighting_details 'w=1/[\s^2^(Fo^2^)+(0.0435P)^2^+0.7096P] where P=(Fo^2^+2Fc^2^)/3'
_refine_ls_weighting_scheme calc
_refine_ls_wR_factor_gt 0.0996
_refine_ls_wR_factor_ref 0.1130
_reflns_number_gt 4143
_reflns_number_total 5523
_reflns_threshold_expression 'I > 2\s(I)'
_cod_data_source_file hb4284sup1.cif
_cod_data_source_block I
_cod_original_cell_volume 2178.72(18)
_cod_database_code 1550588
_shelx_space_group_comment
;
The symmetry employed for this shelxl refinement is uniquely defined
by the following loop, which should always be used as a source of
symmetry information in preference to the above space-group names.
They are only intended as comments.
;
_shelx_estimated_absorpt_t_min 0.865
_shelx_estimated_absorpt_t_max 0.957

loop_
_space_group_symop_operation_xyz
'x, y, z'
'-x, y+1/2, -z+1/2'
'-x, -y, -z'
'x, -y-1/2, z-1/2'

loop_
_atom_site_type_symbol
_atom_site_label
_atom_site_fract_x
_atom_site_fract_y
_atom_site_fract_z
_atom_site_U_iso_or_equiv
_atom_site_adp_type
_atom_site_calc_flag
_atom_site_occupancy
C C1 0.0781(5) 0.26438(8) 0.25920(13) 0.0626(6) Uani d 1
C C2 -0.0593(4) 0.22058(9) 0.25800(12) 0.0632(6) Uani d 1
H H2 -0.188107 0.216992 0.291921 0.076 Uiso calc 1
C C3 -0.0025(4) 0.18144(8) 0.20494(11) 0.0508(4) Uani d 1
H H3 -0.094947 0.151351 0.202736 0.061 Uiso calc 1
C C4 0.1904(3) 0.18705(6) 0.15553(10) 0.0385(3) Uani d 1
C C5 0.3267(4) 0.23211(6) 0.15976(11) 0.0465(4) Uani d 1
H H5 0.458123 0.235950 0.126987 0.056 Uiso calc 1
C C6 0.2705(5) 0.27143(7) 0.21185(13) 0.0594(5) Uani d 1
H H6 0.361295 0.301722 0.214416 0.071 Uiso calc 1
C C7 0.2489(3) 0.14657(6) 0.09325(11) 0.0414(4) Uani d 1
H H7 0.427871 0.148875 0.084020 0.050 Uiso calc 1
C C8 0.0710(4) 0.14838(6) 0.00674(11) 0.0458(4) Uani d 1
H H8A -0.030811 0.179117 0.001392 0.055 Uiso calc 1
H H8B 0.167553 0.146253 -0.040917 0.055 Uiso calc 1
C C9 -0.0937(3) 0.10222(6) 0.01124(10) 0.0406(4) Uani d 1
C C10 -0.3123(4) 0.09025(6) -0.05042(11) 0.0431(4) Uani d 1
C C11 -0.4169(4) 0.11166(7) -0.12524(11) 0.0510(4) Uani d 1
H H11 -0.358838 0.140346 -0.150784 0.061 Uiso calc 1
C C12 -0.6331(4) 0.08164(8) -0.15704(12) 0.0559(5) Uani d 1
H H12 -0.743848 0.086687 -0.207690 0.067 Uiso calc 1
C C13 -0.6459(4) 0.04478(8) -0.09992(13) 0.0568(5) Uani d 1
H H13 -0.770705 0.019689 -0.104760 0.068 Uiso calc 1
C C14 0.3140(3) 0.07128(6) 0.19213(11) 0.0413(4) Uani d 1
C C15 0.5955(4) 0.05794(7) 0.30614(11) 0.0453(4) Uani d 1
C C16 0.4562(4) 0.01408(6) 0.30647(11) 0.0451(4) Uani d 1
C C17 0.8202(4) 0.07168(8) 0.37081(13) 0.0588(5) Uani d 1
H H17A 0.963604 0.079446 0.342109 0.088 Uiso calc 1
H H17B 0.862443 0.043675 0.409091 0.088 Uiso calc 1
H H17C 0.778770 0.100733 0.402770 0.088 Uiso calc 1
C C18 0.3905(4) -0.10285(7) 0.40559(11) 0.0457(4) Uani d 1
C C19 0.6009(4) -0.10844(8) 0.46822(13) 0.0598(5) Uani d 1
H H19 0.722638 -0.082798 0.477058 0.072 Uiso calc 1
C C20 0.6311(4) -0.15181(8) 0.51757(13) 0.0628(6) Uani d 1
H H20 0.772774 -0.155580 0.559425 0.075 Uiso calc 1
C C21 0.4493(4) -0.18944(7) 0.50416(11) 0.0475(4) Uani d 1
C C22 0.2386(4) -0.18456(7) 0.44334(12) 0.0565(5) Uani d 1
H H22 0.116268 -0.210100 0.435302 0.068 Uiso calc 1
C C23 0.2105(4) -0.14106(7) 0.39398(13) 0.0563(5) Uani d 1
H H23 0.068133 -0.137504 0.352340 0.068 Uiso calc 1
N N1 0.1930(3) 0.09521(5) 0.12251(9) 0.0466(4) Uani d 1
N N2 -0.0195(3) 0.07306(5) 0.07564(9) 0.0444(3) Uani d 1
N N3 0.5145(3) 0.09084(5) 0.24081(9) 0.0452(3) Uani d 1
N N4 0.5021(3) -0.02481(6) 0.36380(9) 0.0480(4) Uani d 1
N N5 0.3409(3) -0.06088(6) 0.34945(10) 0.0503(4) Uani d 1
F F1 0.0203(4) 0.30294(6) 0.31041(9) 0.1010(6) Uani d 1
S S2 0.20523(9) 0.01261(2) 0.22069(3) 0.04565(13) Uani d 1
Cl Cl1 0.49098(13) -0.24529(2) 0.56357(3) 0.07087(18) Uani d 1
O O1 -0.4519(3) 0.04886(5) -0.03373(8) 0.0550(3) Uani d 1

loop_
_atom_site_aniso_label
_atom_site_aniso_U_11
_atom_site_aniso_U_22
_atom_site_aniso_U_33
_atom_site_aniso_U_12
_atom_site_aniso_U_13
_atom_site_aniso_U_23
C1 0.0723(15) 0.0617(12) 0.0474(10) 0.0251(11) -0.0127(10) -0.0170(9)
C2 0.0544(13) 0.0884(16) 0.0475(10) 0.0187(11) 0.0095(9) -0.0047(10)
C3 0.0451(11) 0.0570(11) 0.0504(10) -0.0036(8) 0.0076(8) -0.0034(8)
C4 0.0371(9) 0.0372(8) 0.0398(8) -0.0012(6) 0.0012(6) 0.0004(6)
C5 0.0482(11) 0.0399(9) 0.0491(9) -0.0048(7) -0.0007(8) 0.0001(7)
C6 0.0702(15) 0.0404(10) 0.0604(12) 0.0013(9) -0.0152(10) -0.0079(8)
C7 0.0424(10) 0.0352(8) 0.0473(9) -0.0052(7) 0.0087(7) -0.0015(7)
C8 0.0553(11) 0.0403(9) 0.0417(9) -0.0062(8) 0.0071(8) -0.0021(7)
C9 0.0450(10) 0.0357(8) 0.0416(8) -0.0002(7) 0.0078(7) -0.0031(6)
C10 0.0469(10) 0.0380(8) 0.0445(9) -0.0023(7) 0.0073(7) -0.0038(7)
C11 0.0572(12) 0.0473(10) 0.0472(9) 0.0034(8) 0.0035(8) 0.0022(8)
C12 0.0574(13) 0.0578(11) 0.0486(10) 0.0084(9) -0.0050(9) -0.0065(8)
C13 0.0500(12) 0.0548(11) 0.0613(11) -0.0068(9) -0.0066(9) -0.0083(9)
C14 0.0432(10) 0.0344(8) 0.0460(9) 0.0005(7) 0.0048(7) -0.0042(7)
C15 0.0430(10) 0.0462(9) 0.0460(9) 0.0013(7) 0.0038(7) -0.0081(7)
C16 0.0466(10) 0.0436(9) 0.0434(9) 0.0026(7) 0.0007(7) -0.0034(7)
C17 0.0512(12) 0.0675(13) 0.0543(11) -0.0070(10) -0.0043(9) -0.0089(9)
C18 0.0461(11) 0.0468(9) 0.0428(9) 0.0037(8) 0.0013(7) 0.0001(7)
C19 0.0511(12) 0.0591(12) 0.0647(12) -0.0075(9) -0.0071(9) 0.0090(9)
C20 0.0536(13) 0.0695(13) 0.0588(11) -0.0006(10) -0.0136(9) 0.0128(10)
C21 0.0543(12) 0.0478(9) 0.0399(8) 0.0058(8) 0.0054(8) 0.0036(7)
C22 0.0565(13) 0.0495(10) 0.0592(11) -0.0059(9) -0.0066(9) 0.0042(8)
C23 0.0532(12) 0.0534(11) 0.0559(11) -0.0018(9) -0.0138(9) 0.0042(8)
N1 0.0522(9) 0.0332(7) 0.0506(8) -0.0070(6) -0.0060(7) 0.0001(6)
N2 0.0472(9) 0.0367(7) 0.0469(8) -0.0040(6) -0.0011(6) -0.0018(6)
N3 0.0457(9) 0.0403(7) 0.0485(8) -0.0033(6) 0.0024(6) -0.0046(6)
N4 0.0510(10) 0.0463(8) 0.0456(8) 0.0020(7) 0.0030(7) -0.0001(6)
N5 0.0530(10) 0.0462(8) 0.0493(8) 0.0020(7) -0.0006(7) 0.0027(6)
F1 0.1302(14) 0.0924(10) 0.0740(9) 0.0464(10) -0.0072(9) -0.0408(8)
S2 0.0486(3) 0.0353(2) 0.0500(2) -0.00246(17) -0.00321(19) -0.00071(16)
Cl1 0.0867(4) 0.0649(3) 0.0580(3) 0.0043(3) 0.0002(3) 0.0203(2)
O1 0.0565(9) 0.0499(7) 0.0546(7) -0.0141(6) -0.0052(6) 0.0049(6)

loop_
_atom_type_symbol
_atom_type_description
_atom_type_scat_dispersion_real
_atom_type_scat_dispersion_imag
_atom_type_scat_source
C C 0.0033 0.0016 'International Tables Vol C Tables 4.2.6.8 and 6.1.1.4'
H H 0.0000 0.0000 'International Tables Vol C Tables 4.2.6.8 and 6.1.1.4'
N N 0.0061 0.0033 'International Tables Vol C Tables 4.2.6.8 and 6.1.1.4'
F F 0.0171 0.0103 'International Tables Vol C Tables 4.2.6.8 and 6.1.1.4'
S S 0.1246 0.1234 'International Tables Vol C Tables 4.2.6.8 and 6.1.1.4'
Cl Cl 0.1484 0.1585 'International Tables Vol C Tables 4.2.6.8 and 6.1.1.4'
O O 0.0106 0.0060 'International Tables Vol C Tables 4.2.6.8 and 6.1.1.4'

loop_
_geom_angle_atom_site_label_1
_geom_angle_atom_site_label_2
_geom_angle_atom_site_label_3
_geom_angle
C6 C1 F1 118.3(2)
C6 C1 C2 123.24(18)
F1 C1 C2 118.4(2)
C1 C2 C3 118.5(2)
C1 C2 H2 120.8
C3 C2 H2 120.8
C4 C3 C2 120.21(19)
C4 C3 H3 119.9
C2 C3 H3 119.9
C3 C4 C5 119.12(16)
C3 C4 C7 121.94(15)
C5 C4 C7 118.85(15)
C6 C5 C4 121.13(19)
C6 C5 H5 119.4
C4 C5 H5 119.4
C1 C6 C5 117.82(19)
C1 C6 H6 121.1
C5 C6 H6 121.1
N1 C7 C4 112.05(14)
N1 C7 C8 100.45(13)
C4 C7 C8 113.43(14)
N1 C7 H7 110.2
C4 C7 H7 110.2
C8 C7 H7 110.2
C9 C8 C7 102.49(13)
C9 C8 H8A 111.3
C7 C8 H8A 111.3
C9 C8 H8B 111.3
C7 C8 H8B 111.3
H8A C8 H8B 109.2
N2 C9 C10 121.82(15)
N2 C9 C8 114.04(15)
C10 C9 C8 124.13(15)
C11 C10 O1 109.75(16)
C11 C10 C9 133.48(17)
O1 C10 C9 116.77(15)
C10 C11 C12 106.40(17)
C10 C11 H11 126.8
C12 C11 H11 126.8
C13 C12 C11 106.48(17)
C13 C12 H12 126.8
C11 C12 H12 126.8
C12 C13 O1 110.85(17)
C12 C13 H13 124.6
O1 C13 H13 124.6
N3 C14 N1 122.60(15)
N3 C14 S2 117.77(13)
N1 C14 S2 119.63(13)
N3 C15 C16 115.32(16)
N3 C15 C17 119.51(16)
C16 C15 C17 125.17(17)
N4 C16 C15 126.26(17)
N4 C16 S2 122.47(14)
C15 C16 S2 111.26(13)
C15 C17 H17A 109.5
C15 C17 H17B 109.5
H17A C17 H17B 109.5
C15 C17 H17C 109.5
H17A C17 H17C 109.5
H17B C17 H17C 109.5
C23 C18 C19 118.99(17)
C23 C18 N5 115.16(16)
C19 C18 N5 125.85(17)
C20 C19 C18 120.42(19)
C20 C19 H19 119.8
C18 C19 H19 119.8
C21 C20 C19 119.30(18)
C21 C20 H20 120.4
C19 C20 H20 120.4
C22 C21 C20 121.34(17)
C22 C21 Cl1 118.96(15)
C20 C21 Cl1 119.67(15)
C21 C22 C23 118.96(18)
C21 C22 H22 120.5
C23 C22 H22 120.5
C18 C23 C22 120.99(18)
C18 C23 H23 119.5
C22 C23 H23 119.5
C14 N1 N2 119.53(14)
C14 N1 C7 126.37(14)
N2 N1 C7 113.86(13)
C9 N2 N1 107.54(14)
C14 N3 C15 109.17(14)
N5 N4 C16 113.09(15)
N4 N5 C18 114.36(15)
C14 S2 C16 86.48(8)
C13 O1 C10 106.51(14)

loop_
_geom_bond_atom_site_label_1
_geom_bond_atom_site_label_2
_geom_bond_distance
C1 C6 1.359(3)
C1 F1 1.361(2)
C1 C2 1.363(3)
C2 C3 1.389(3)
C2 H2 0.9300
C3 C4 1.379(2)
C3 H3 0.9300
C4 C5 1.386(2)
C4 C7 1.513(2)
C5 C6 1.382(3)
C5 H5 0.9300
C6 H6 0.9300
C7 N1 1.475(2)
C7 C8 1.543(2)
C7 H7 0.9800
C8 C9 1.504(2)
C8 H8A 0.9700
C8 H8B 0.9700
C9 N2 1.290(2)
C9 C10 1.435(2)
C10 C11 1.353(2)
C10 O1 1.365(2)
C11 C12 1.422(3)
C11 H11 0.9300
C12 C13 1.334(3)
C12 H12 0.9300
C13 O1 1.359(2)
C13 H13 0.9300
C14 N3 1.321(2)
C14 N1 1.346(2)
C14 S2 1.7330(17)
C15 N3 1.369(2)
C15 C16 1.372(3)
C15 C17 1.495(3)
C16 N4 1.366(2)
C16 S2 1.7546(18)
C17 H17A 0.9600
C17 H17B 0.9600
C17 H17C 0.9600
C18 C23 1.380(3)
C18 C19 1.386(3)
C18 N5 1.419(2)
C19 C20 1.380(3)
C19 H19 0.9300
C20 C21 1.377(3)
C20 H20 0.9300
C21 C22 1.368(3)
C21 Cl1 1.7432(18)
C22 C23 1.383(3)
C22 H22 0.9300
C23 H23 0.9300
N1 N2 1.3823(19)
N4 N5 1.276(2)

loop_
_geom_hbond_atom_site_label_D
_geom_hbond_atom_site_label_H
_geom_hbond_atom_site_label_A
_geom_hbond_site_symmetry_A
_geom_hbond_distance_DH
_geom_hbond_distance_HA
_geom_hbond_distance_DA
_geom_hbond_angle_DHA
_geom_hbond_publ_flag
C13 H13 S2 3_455 0.93 2.85 3.612(2) 140 yes

_cod_database_fobs_code 1550588
